data_7233835
loop_
_publ_author_name
'I. V. Klimovich'
'L. I. Leshanskaya'
'S. I. Troyanov'
'D. V. Anokhin'
'D. V. Novikov'
'A. A. Piryazev'
'D. A. Ivanov'
'N. N. Dremova'
'P. A. Troshin'

_publ_section_title
;
 Design of indigo derivatives as environment-friendly organic
 semiconductors for sustainable organic electronics
;
_journal_name_full 'Journal of Materials Chemistry C'
_journal_page_first 7621
_journal_page_last 7631
_journal_paper_doi 10.1039/C4TC00550C
_journal_volume 2
_journal_year 2014
_chemical_formula_sum 'C16 H8 F2 N2 O2'
_chemical_formula_weight 298.24
_space_group_IT_number 14
_space_group_name_Hall '-P 2ybc'
_space_group_name_H-M_alt 'P 1 21/c 1'
_symmetry_cell_setting monoclinic
_symmetry_space_group_name_H-M 'P 1 21/c 1'
_atom_sites_solution_hydrogens difmap
_atom_sites_solution_primary direct
_atom_sites_solution_secondary difmap
_cell_angle_alpha 90.00
_cell_angle_beta 94.350(10)
_cell_angle_gamma 90.00
_cell_formula_units_Z 2
_cell_length_a 8.2490(10)
_cell_length_b 6.0281(7)
_cell_length_c 12.2840(10)
_cell_measurement_reflns_used 5000
_cell_measurement_temperature 100(2)
_cell_measurement_theta_max 35
_cell_measurement_theta_min 5
_cell_volume 609.07(11)
_computing_cell_refinement XDS
_computing_data_collection XDS
_computing_data_reduction XDS
_computing_structure_refinement 'SHELXL-97 (Sheldrick, 1997)'
_computing_structure_solution 'SHELXS-97 (Sheldrick, 1990)'
_diffrn_ambient_temperature 100(2)
_diffrn_measured_fraction_theta_full 0.959
_diffrn_measured_fraction_theta_max 0.836
_diffrn_measurement_device_type MAR225
_diffrn_measurement_method CCD
_diffrn_radiation_monochromator Si(111)
_diffrn_radiation_source 'BL 14.2, PSF, BESSY, Berlin, Germany'
_diffrn_radiation_type synchrotron
_diffrn_radiation_wavelength 0.84344
_diffrn_reflns_av_R_equivalents 0.0334
_diffrn_reflns_av_sigmaI/netI 0.0204
_diffrn_reflns_limit_h_max 10
_diffrn_reflns_limit_h_min -10
_diffrn_reflns_limit_k_max 8
_diffrn_reflns_limit_k_min -8
_diffrn_reflns_limit_l_max 16
_diffrn_reflns_limit_l_min -16
_diffrn_reflns_number 9551
_diffrn_reflns_theta_full 30.10
_diffrn_reflns_theta_max 36.59
_diffrn_reflns_theta_min 4.47
_exptl_absorpt_coefficient_mu 0.195
_exptl_absorpt_correction_type none
_exptl_crystal_colour black
_exptl_crystal_density_diffrn 1.626
_exptl_crystal_density_method 'not measured'
_exptl_crystal_description plate
_exptl_crystal_F_000 304
_exptl_crystal_size_max 0.03
_exptl_crystal_size_mid 0.02
_exptl_crystal_size_min 0.01
_refine_diff_density_max 0.415
_refine_diff_density_min -0.380
_refine_diff_density_rms 0.056
_refine_ls_extinction_coef 0.84(6)
_refine_ls_extinction_expression Fc^*^=kFc[1+0.001xFc^2^\l^3^/sin(2\q)]^-1/4^
_refine_ls_extinction_method SHELXL
_refine_ls_goodness_of_fit_ref 1.033
_refine_ls_hydrogen_treatment refall
_refine_ls_matrix_type full
_refine_ls_number_parameters 117
_refine_ls_number_reflns 1511
_refine_ls_number_restraints 0
_refine_ls_restrained_S_all 1.033
_refine_ls_R_factor_all 0.0603
_refine_ls_R_factor_gt 0.0539
_refine_ls_shift/su_max 0.001
_refine_ls_shift/su_mean 0.000
_refine_ls_structure_factor_coef Fsqd
_refine_ls_weighting_details 'calc w=1/[\s^2^(Fo^2^)+(0.0600P)^2^+0.6000P] where P=(Fo^2^+2Fc^2^)/3'
_refine_ls_weighting_scheme calc
_refine_ls_wR_factor_gt 0.1358
_refine_ls_wR_factor_ref 0.1396
_reflns_number_gt 1346
_reflns_number_total 1511
_reflns_threshold_expression >2sigma(I)
_cod_data_source_file 1000003.cif
_cod_data_source_block PCOD1000003
_cod_original_sg_symbol_H-M P2(1)/c
_cod_database_code 7233835

loop_
_symmetry_equiv_pos_as_xyz
'x, y, z'
'-x, y+1/2, -z+1/2'
'-x, -y, -z'
'x, -y-1/2, z-1/2'

loop_
_atom_site_label
_atom_site_type_symbol
_atom_site_fract_x
_atom_site_fract_y
_atom_site_fract_z
_atom_site_U_iso_or_equiv
_atom_site_adp_type
_atom_site_occupancy
_atom_site_symmetry_multiplicity
_atom_site_calc_flag
_atom_site_refinement_flags
_atom_site_disorder_assembly
_atom_site_disorder_group
O1 O 0.94086(17) 0.1363(2) 0.29730(9) 0.0299(4) Uani 1 1 d . . .
N1 N 0.88431(19) 0.2088(2) 0.57507(11) 0.0268(4) Uani 1 1 d . . .
F1 F 0.56840(19) 0.8829(2) 0.34598(12) 0.0511(5) Uani 1 1 d . . .
C1 C 0.9524(2) 0.0919(3) 0.49344(13) 0.0248(4) Uani 1 1 d . . .
C2 C 0.9036(2) 0.2011(3) 0.38721(13) 0.0252(4) Uani 1 1 d . . .
C3 C 0.8066(2) 0.3925(3) 0.41590(13) 0.0271(4) Uani 1 1 d . . .
C4 C 0.7289(2) 0.5577(3) 0.35118(15) 0.0322(5) Uani 1 1 d . . .
C5 C 0.6482(2) 0.7179(3) 0.40567(16) 0.0335(5) Uani 1 1 d . . .
C6 C 0.6414(2) 0.7204(3) 0.51925(16) 0.0323(5) Uani 1 1 d . . .
C7 C 0.7186(2) 0.5561(3) 0.58312(14) 0.0297(4) Uani 1 1 d . . .
C8 C 0.8012(2) 0.3913(3) 0.53000(13) 0.0257(4) Uani 1 1 d . . .
H1 H 0.912(3) 0.201(5) 0.643(2) 0.043(7) Uiso 1 1 d . . .
H4 H 0.729(3) 0.556(4) 0.272(2) 0.039(6) Uiso 1 1 d . . .
H6 H 0.586(3) 0.843(4) 0.5549(19) 0.033(6) Uiso 1 1 d . . .
H7 H 0.717(3) 0.556(4) 0.6623(18) 0.024(5) Uiso 1 1 d . . .

loop_
_atom_site_aniso_label
_atom_site_aniso_U_11
_atom_site_aniso_U_22
_atom_site_aniso_U_33
_atom_site_aniso_U_23
_atom_site_aniso_U_13
_atom_site_aniso_U_12
O1 0.0426(8) 0.0307(7) 0.0166(6) 0.0009(4) 0.0039(5) 0.0026(5)
N1 0.0374(9) 0.0263(7) 0.0168(7) -0.0013(5) 0.0029(5) 0.0009(6)
F1 0.0656(10) 0.0426(8) 0.0470(8) 0.0133(6) 0.0167(6) 0.0203(6)
C1 0.0330(9) 0.0246(8) 0.0171(7) -0.0004(5) 0.0030(6) -0.0032(6)
C2 0.0319(9) 0.0240(8) 0.0197(8) 0.0013(6) 0.0022(6) -0.0016(6)
C3 0.0332(9) 0.0257(8) 0.0228(8) 0.0010(6) 0.0049(6) -0.0009(6)
C4 0.0380(11) 0.0310(9) 0.0282(9) 0.0050(7) 0.0072(7) 0.0028(7)
C5 0.0372(10) 0.0288(9) 0.0350(10) 0.0062(7) 0.0059(7) 0.0041(7)
C6 0.0340(10) 0.0266(9) 0.0370(10) -0.0024(7) 0.0072(7) 0.0007(7)
C7 0.0348(10) 0.0285(9) 0.0260(8) -0.0043(6) 0.0047(6) -0.0026(6)
C8 0.0304(9) 0.0240(8) 0.0229(8) -0.0010(6) 0.0033(6) -0.0029(6)

loop_
_atom_type_symbol
_atom_type_description
_atom_type_scat_dispersion_real
_atom_type_scat_dispersion_imag
_atom_type_scat_source
C C 0.0033 0.0016 'International Tables Vol C Tables 4.2.6.8 and 6.1.1.4'
H H 0.0000 0.0000 'International Tables Vol C Tables 4.2.6.8 and 6.1.1.4'
N N 0.0061 0.0033 'International Tables Vol C Tables 4.2.6.8 and 6.1.1.4'
O O 0.0106 0.0060 'International Tables Vol C Tables 4.2.6.8 and 6.1.1.4'
F F 0.0171 0.0103 'International Tables Vol C Tables 4.2.6.8 and 6.1.1.4'

loop_
_geom_angle_atom_site_label_1
_geom_angle_atom_site_label_2
_geom_angle_atom_site_label_3
_geom_angle
_geom_angle_site_symmetry_1
_geom_angle_site_symmetry_3
C1 N1 C8 109.31(14) . .
C1 C1 N1 126.37(19) 3_756 .
C1 C1 C2 125.39(19) 3_756 .
N1 C1 C2 108.24(14) . .
O1 C2 C3 130.14(15) . .
O1 C2 C1 125.13(16) . .
C3 C2 C1 104.73(14) . .
C4 C3 C8 121.51(16) . .
C4 C3 C2 131.30(15) . .
C8 C3 C2 107.18(14) . .
C5 C4 C3 116.17(17) . .
F1 C5 C4 118.61(17) . .
F1 C5 C6 118.04(17) . .
C4 C5 C6 123.34(17) . .
C7 C6 C5 120.28(17) . .
C6 C7 C8 117.61(16) . .
N1 C8 C7 128.45(15) . .
N1 C8 C3 110.46(15) . .
C7 C8 C3 121.09(16) . .

loop_
_geom_bond_atom_site_label_1
_geom_bond_atom_site_label_2
_geom_bond_distance
_geom_bond_site_symmetry_2
O1 C2 1.232(2) .
N1 C1 1.379(2) .
N1 C8 1.389(2) .
F1 C5 1.374(2) .
C1 C1 1.361(3) 3_756
C1 C2 1.490(2) .
C2 C3 1.462(2) .
C3 C4 1.399(2) .
C3 C8 1.406(2) .
C4 C5 1.375(3) .
C5 C6 1.401(3) .
C6 C7 1.388(3) .
C7 C8 1.394(2) .
